data_4025219
loop_
_publ_author_name
'Eva M. Garc\'ia-Frutos'
'Gunther Hennrich'
'Enrique Gutierrez'
'Angeles Monge'
'Berta G\'omez-Lor'

_publ_contact_author_address
;Instituto de Ciencia de Materiales
        CSIC
        Sor Juana Ines de la Cruz 3
        28049 MADRID
        Spain
;
_publ_contact_author_email bgl@icmm.csic.es
_publ_contact_author_fax +34913720623
_publ_contact_author_name 'Berta Gomez-Lor'
_publ_contact_author_phone +34913349031
_publ_section_title
;
 Self-Assembly of C3-Symmetrical Hexaaryltriindoles Driven by Solvophobic
 and CH-\p Interactions
;
_journal_name_full 'Journal of Organic Chemistry'
_journal_page_first 1070
_journal_page_last 1076
_journal_paper_doi 10.1021/jo902013v
_journal_volume 75
_journal_year 2010
_chemical_formula_moiety 'C97 H113 Cl2 N3'
_chemical_formula_sum 'C97 H113 Cl2 N3'
_chemical_formula_weight 1391.80
_chemical_name_systematic
; 
 ? 
;
_space_group_IT_number 2
_symmetry_cell_setting triclinic
_symmetry_space_group_name_Hall '-P 1'
_symmetry_space_group_name_H-M 'P -1'
_atom_sites_solution_hydrogens geom
_atom_sites_solution_primary direct
_atom_sites_solution_secondary difmap
_audit_creation_method SHELXL-97
_cell_angle_alpha 70.84
_cell_angle_beta 87.00
_cell_angle_gamma 81.05
_cell_formula_units_Z 2
_cell_length_a 11.357
_cell_length_b 19.644
_cell_length_c 20.167
_cell_measurement_reflns_used 5659
_cell_measurement_temperature 293(2)
_cell_measurement_theta_max 24.91
_cell_measurement_theta_min 2.22
_cell_volume 4198.216
_computing_cell_refinement 'Bruker SMART'
_computing_data_collection 'Bruker SMART'
_computing_data_reduction 'Bruker SAINT'
_computing_molecular_graphics 'Bruker SHELXTL'
_computing_publication_material 'Bruker SHELXTL'
_computing_structure_refinement 'SHELXL-97 (Sheldrick, 1997)'
_computing_structure_solution 'SHELXS-97 (Sheldrick, 1990)'
_diffrn_ambient_temperature 293(2)
_diffrn_measured_fraction_theta_full 0.876
_diffrn_measured_fraction_theta_max 0.864
_diffrn_measurement_device_type 'CCD area detector'
_diffrn_measurement_method 'phi and omega scans'
_diffrn_radiation_monochromator graphite
_diffrn_radiation_source 'fine-focus sealed tube'
_diffrn_radiation_type MoK\a
_diffrn_radiation_wavelength 0.71073
_diffrn_reflns_av_R_equivalents 0.1343
_diffrn_reflns_av_sigmaI/netI 0.1655
_diffrn_reflns_limit_h_max 13
_diffrn_reflns_limit_h_min -13
_diffrn_reflns_limit_k_max 23
_diffrn_reflns_limit_k_min -23
_diffrn_reflns_limit_l_max 24
_diffrn_reflns_limit_l_min -23
_diffrn_reflns_number 24406
_diffrn_reflns_theta_full 25.00
_diffrn_reflns_theta_max 25.39
_diffrn_reflns_theta_min 1.77
_exptl_absorpt_coefficient_mu 0.124
_exptl_absorpt_correction_type none
_exptl_crystal_colour colorless
_exptl_crystal_density_diffrn 1.101
_exptl_crystal_density_method 'not measured'
_exptl_crystal_description prismatic
_exptl_crystal_F_000 1500
_exptl_crystal_size_max 0.40
_exptl_crystal_size_mid 0.12
_exptl_crystal_size_min 0.10
_refine_diff_density_max 1.595
_refine_diff_density_min -0.673
_refine_diff_density_rms 0.118
_refine_ls_extinction_method none
_refine_ls_goodness_of_fit_ref 1.169
_refine_ls_hydrogen_treatment constr
_refine_ls_matrix_type full
_refine_ls_number_parameters 852
_refine_ls_number_reflns 13362
_refine_ls_number_restraints 15
_refine_ls_restrained_S_all 1.169
_refine_ls_R_factor_all 0.2263
_refine_ls_R_factor_gt 0.1731
_refine_ls_shift/su_max 0.134
_refine_ls_shift/su_mean 0.005
_refine_ls_structure_factor_coef Fsqd
_refine_ls_weighting_details 'calc w=1/[\s^2^(Fo^2^)+(0.1546P)^2^+25.5886P] where P=(Fo^2^+2Fc^2^)/3'
_refine_ls_weighting_scheme calc
_refine_ls_wR_factor_gt 0.3997
_refine_ls_wR_factor_ref 0.4314
_reflns_number_gt 8303
_reflns_number_total 13362
_reflns_threshold_expression >2sigma(I)
_cod_data_source_file jo902013v_si_002.cif
_cod_data_source_block 2c
_cod_depositor_comments
;
The following automatic conversions were performed:

'_symmetry_cell_setting' value 'Triclinic' changed to 'triclinic'
according to the built-in table from CIF Core dictionary named
'cif_core.dic' version 2.4.1 from 2010-06-29.

Automatic conversion script
Id: cif_fix_values 1646 2011-03-28 12:23:43Z adriana 
;
_cod_original_cell_volume 4198.3
_cod_database_code 4025219

loop_
_symmetry_equiv_pos_as_xyz
'x, y, z'
'-x, -y, -z'

loop_
_atom_site_label
_atom_site_type_symbol
_atom_site_fract_x
_atom_site_fract_y
_atom_site_fract_z
_atom_site_U_iso_or_equiv
_atom_site_adp_type
_atom_site_occupancy
_atom_site_symmetry_multiplicity
_atom_site_calc_flag
_atom_site_refinement_flags
_atom_site_disorder_assembly
_atom_site_disorder_group
N1 N 0.6135(5) 0.5628(3) 1.1012(3) 0.0191(14) Uani 1 1 d . . .
N2 N 0.4143(6) 0.6658(4) 0.8791(3) 0.0230(15) Uani 1 1 d . . .
N3 N 0.7471(6) 0.4737(3) 0.9103(3) 0.0199(14) Uani 1 1 d . . .
C1 C 0.3587(7) 0.7047(4) 0.9210(4) 0.0210(17) Uani 1 1 d . . .
C2 C 0.9116(7) 0.4047(4) 1.1564(4) 0.0213(17) Uani 1 1 d . . .
C3 C 0.7093(7) 0.5101(4) 1.1263(4) 0.0200(17) Uani 1 1 d . . .
C4 C 0.4193(7) 0.6817(4) 0.9854(4) 0.0195(17) Uani 1 1 d . . .
C5 C 0.8579(7) 0.4336(4) 1.2090(4) 0.0241(18) Uani 1 1 d . . .
C6 C 0.7582(7) 0.4844(4) 1.1944(4) 0.0225(18) Uani 1 1 d . . .
H6 H 0.7225 0.5021 1.2293 0.027 Uiso 1 1 calc R . .
C7 C 0.2793(7) 0.7740(4) 1.0168(4) 0.0233(18) Uani 1 1 d . . .
C8 C 0.6197(7) 0.5529(4) 0.8262(4) 0.0190(17) Uani 1 1 d . . .
C9 C 0.7591(7) 0.4826(4) 1.0722(4) 0.0172(16) Uani 1 1 d . . .
C10 C 0.3798(7) 0.7213(4) 1.0316(4) 0.0253(18) Uani 1 1 d . . .
H10 H 0.4219 0.7119 1.0728 0.030 Uiso 1 1 calc R . .
C11 C 0.6215(7) 0.5454(4) 0.7059(4) 0.0244(18) Uani 1 1 d . . .
C12 C 0.7102(7) 0.4840(4) 0.7257(4) 0.0231(18) Uani 1 1 d . . .
C13 C 0.2157(7) 0.7930(4) 0.9530(4) 0.0211(17) Uani 1 1 d . . .
C14 C 0.8623(7) 0.4310(4) 1.0890(4) 0.0207(17) Uani 1 1 d . . .
H14 H 0.8992 0.4137 1.0542 0.025 Uiso 1 1 calc R . .
C15 C 0.5810(7) 0.5803(4) 0.7566(4) 0.0222(18) Uani 1 1 d . . .
H15 H 0.5267 0.6230 0.7427 0.027 Uiso 1 1 calc R . .
C16 C 0.7577(7) 0.4600(4) 0.7925(4) 0.0225(18) Uani 1 1 d . . .
H16 H 0.8201 0.4214 0.8050 0.027 Uiso 1 1 calc R . .
C17 C 0.6828(7) 0.5213(4) 1.0116(4) 0.0199(17) Uani 1 1 d . . .
C18 C 0.5834(7) 0.6513(4) 1.1673(4) 0.0176(16) Uani 1 1 d . . .
H18A H 0.5847 0.6928 1.1249 0.021 Uiso 1 1 calc R . .
H18B H 0.6647 0.6344 1.1841 0.021 Uiso 1 1 calc R . .
C19 C 0.1081(8) 0.8482(4) 0.9335(4) 0.0274(19) Uani 1 1 d . . .
C20 C 0.7122(7) 0.4935(4) 0.8406(4) 0.0211(17) Uani 1 1 d . . .
C21 C 0.5096(7) 0.6165(4) 0.9148(4) 0.0178(16) Uani 1 1 d . . .
C22 C 1.0160(7) 0.3466(5) 1.1710(4) 0.0256(19) Uani 1 1 d . . .
C23 C 0.5365(6) 0.5910(4) 1.1498(4) 0.0177(16) Uani 1 1 d . . .
H23A H 0.5284 0.5513 1.1929 0.021 Uiso 1 1 calc R . .
H23B H 0.4579 0.6094 1.1292 0.021 Uiso 1 1 calc R . .
C24 C 0.5131(7) 0.6221(4) 0.9824(4) 0.0221(18) Uani 1 1 d . . .
C25 C 0.5932(6) 0.5683(4) 0.8915(3) 0.0139(15) Uani 1 1 d . . .
C26 C 0.3641(7) 0.6760(5) 0.8103(4) 0.0258(19) Uani 1 1 d . . .
H26A H 0.2778 0.6836 0.8135 0.031 Uiso 1 1 calc R . .
H26B H 0.3878 0.6319 0.7983 0.031 Uiso 1 1 calc R . .
C27 C 0.8361(8) 0.3939(5) 1.3398(4) 0.029(2) Uani 1 1 d . . .
H27 H 0.7547 0.3966 1.3338 0.035 Uiso 1 1 calc R . .
C28 C 0.9566(7) 0.4103(4) 0.9327(4) 0.0201(17) Uani 1 1 d . . .
H28A H 0.9747 0.4297 0.8831 0.024 Uiso 1 1 calc R . .
H28B H 0.9774 0.4432 0.9556 0.024 Uiso 1 1 calc R . .
C29 C 0.2588(7) 0.7575(4) 0.9051(4) 0.0212(17) Uani 1 1 d . . .
H29 H 0.2205 0.7694 0.8623 0.025 Uiso 1 1 calc R . .
C30 C 0.5982(6) 0.5722(4) 1.0313(4) 0.0167(16) Uani 1 1 d . . .
C31 C 0.5616(7) 0.5764(5) 0.6361(4) 0.031(2) Uani 1 1 d . . .
C32 C 0.9107(7) 0.4098(4) 1.2813(4) 0.0248(18) Uani 1 1 d . . .
C33 C 0.6759(7) 0.5200(4) 0.9415(4) 0.0181(16) Uani 1 1 d . . .
C34 C 0.8323(8) 0.4365(6) 0.5633(4) 0.035(2) Uani 1 1 d . . .
H34 H 0.8492 0.4599 0.5164 0.042 Uiso 1 1 calc R . .
C35 C 0.8307(8) 0.3262(5) 0.6598(4) 0.031(2) Uani 1 1 d . . .
H35 H 0.8456 0.2757 0.6781 0.037 Uiso 1 1 calc R . .
C36 C 0.5079(8) 0.6757(5) 1.2230(4) 0.028(2) Uani 1 1 d . . .
H36A H 0.4260 0.6908 1.2069 0.034 Uiso 1 1 calc R . .
H36B H 0.5090 0.6346 1.2659 0.034 Uiso 1 1 calc R . .
C37 C 1.1633(7) 0.3333(4) 0.9566(4) 0.0226(18) Uani 1 1 d . . .
H37A H 1.1889 0.3618 0.9829 0.027 Uiso 1 1 calc R . .
H37B H 1.1823 0.3561 0.9076 0.027 Uiso 1 1 calc R . .
C38 C 1.0331(8) 0.4055(5) 1.2918(4) 0.029(2) Uani 1 1 d . . .
H38 H 1.0842 0.4166 1.2535 0.035 Uiso 1 1 calc R . .
C39 C 0.7834(7) 0.3667(5) 0.7013(4) 0.0268(19) Uani 1 1 d . . .
H39 H 0.7677 0.3425 0.7482 0.032 Uiso 1 1 calc R . .
C40 C 1.0297(7) 0.3358(4) 0.9639(4) 0.0277(19) Uani 1 1 d . . .
H40A H 1.0105 0.3172 1.0134 0.033 Uiso 1 1 calc R . .
H40B H 1.0056 0.3032 0.9417 0.033 Uiso 1 1 calc R . .
C41 C 0.7579(7) 0.4424(5) 0.6765(4) 0.0245(19) Uani 1 1 d . . .
C42 C 0.2420(7) 0.8067(4) 1.0741(4) 0.0258(19) Uani 1 1 d . . .
C43 C 0.5507(8) 0.7374(4) 1.2389(4) 0.031(2) Uani 1 1 d . . .
H43A H 0.5443 0.7795 1.1966 0.037 Uiso 1 1 calc R . .
H43B H 0.6343 0.7235 1.2516 0.037 Uiso 1 1 calc R . .
C44 C 0.7835(7) 0.4780(5) 0.6053(4) 0.0255(19) Uani 1 1 d . . .
H44 H 0.7680 0.5285 0.5866 0.031 Uiso 1 1 calc R . .
C45 C 1.2333(7) 0.2569(5) 0.9819(4) 0.031(2) Uani 1 1 d . . .
H45A H 1.3173 0.2607 0.9825 0.037 Uiso 1 1 calc R . .
H45B H 1.2095 0.2328 1.0297 0.037 Uiso 1 1 calc R . .
C46 C 0.1291(8) 0.8002(5) 1.1058(5) 0.036(2) Uani 1 1 d . . .
H46 H 0.0753 0.7788 1.0886 0.044 Uiso 1 1 calc R . .
C47 C 1.3038(8) 0.1408(5) 0.9511(5) 0.039(2) Uani 1 1 d . . .
H47A H 1.3840 0.1530 0.9468 0.046 Uiso 1 1 calc R . .
H47B H 1.2938 0.1101 0.9991 0.046 Uiso 1 1 calc R . .
C48 C 0.8825(9) 0.3741(5) 1.4070(4) 0.040(2) Uani 1 1 d . . .
H48 H 0.8320 0.3644 1.4457 0.048 Uiso 1 1 calc R . .
C49 C 1.0776(8) 0.3851(6) 1.3583(5) 0.039(2) Uani 1 1 d . . .
H49 H 1.1589 0.3819 1.3649 0.047 Uiso 1 1 calc R . .
C50 C 1.2157(8) 0.2986(5) 1.1472(5) 0.039(2) Uani 1 1 d . . .
H50 H 1.2845 0.3052 1.1202 0.046 Uiso 1 1 calc R . .
C51 C 0.8561(8) 0.3615(5) 0.5903(5) 0.039(2) Uani 1 1 d . . .
H51 H 0.8891 0.3347 0.5617 0.046 Uiso 1 1 calc R . .
C52 C -0.0019(10) 0.9669(5) 0.9249(5) 0.049(3) Uani 1 1 d . . .
H52 H -0.0062 1.0115 0.9325 0.059 Uiso 1 1 calc R . .
C53 C 0.4393(8) 0.5623(6) 0.5478(5) 0.045(3) Uani 1 1 d . . .
H53 H 0.3977 0.5335 0.5318 0.053 Uiso 1 1 calc R . .
C54 C 0.3192(8) 0.8401(5) 1.0988(5) 0.033(2) Uani 1 1 d . . .
H54 H 0.3943 0.8450 1.0787 0.040 Uiso 1 1 calc R . .
C55 C 0.2847(9) 0.8666(5) 1.1545(5) 0.044(3) Uani 1 1 d . . .
H55 H 0.3366 0.8899 1.1706 0.053 Uiso 1 1 calc R . .
C56 C 0.1736(9) 0.8583(6) 1.1857(5) 0.045(3) Uani 1 1 d . . .
H56 H 0.1516 0.8757 1.2229 0.054 Uiso 1 1 calc R . .
C57 C -0.0867(9) 0.8885(5) 0.8798(5) 0.042(2) Uani 1 1 d . . .
H57 H -0.1491 0.8796 0.8572 0.051 Uiso 1 1 calc R . .
C58 C 0.4979(8) 0.5338(5) 0.6109(4) 0.037(2) Uani 1 1 d . . .
H58 H 0.4956 0.4855 0.6376 0.044 Uiso 1 1 calc R . .
C59 C 1.1181(8) 0.3539(5) 1.1325(4) 0.031(2) Uani 1 1 d . . .
H59 H 1.1229 0.3968 1.0955 0.037 Uiso 1 1 calc R . .
C60 C 0.4031(9) 0.7389(4) 0.7530(4) 0.038(2) Uani 1 1 d . . .
H60A H 0.4888 0.7302 0.7469 0.045 Uiso 1 1 calc R . .
H60B H 0.3837 0.7830 0.7656 0.045 Uiso 1 1 calc R . .
C61 C 1.2168(8) 0.2107(5) 0.9382(5) 0.034(2) Uani 1 1 d . . .
H61A H 1.2223 0.2398 0.8892 0.041 Uiso 1 1 calc R . .
H61B H 1.1367 0.1982 0.9461 0.041 Uiso 1 1 calc R . .
C62 C 1.2110(8) 0.2343(5) 1.2014(5) 0.041(2) Uani 1 1 d . . .
H62 H 1.2767 0.1979 1.2116 0.049 Uiso 1 1 calc R . .
C63 C 1.0105(8) 0.2801(5) 1.2258(4) 0.034(2) Uani 1 1 d . . .
H63 H 0.9411 0.2735 1.2523 0.041 Uiso 1 1 calc R . .
C64 C 1.1070(8) 0.2247(5) 1.2406(5) 0.042(2) Uani 1 1 d . . .
H64 H 1.1020 0.1812 1.2767 0.050 Uiso 1 1 calc R . .
C65 C 0.0965(9) 0.8247(5) 1.1616(5) 0.040(2) Uani 1 1 d . . .
H65 H 0.0225 0.8185 1.1829 0.048 Uiso 1 1 calc R . .
C66 C 1.3864(10) 0.0307(6) 0.9164(6) 0.056(3) Uani 1 1 d . . .
H66A H 1.4641 0.0458 0.9151 0.068 Uiso 1 1 calc R . .
H66B H 1.3751 -0.0018 0.9635 0.068 Uiso 1 1 calc R . .
C67 C 0.0971(8) 0.9154(5) 0.9458(4) 0.034(2) Uani 1 1 d . . .
H67 H 0.1583 0.9251 0.9686 0.040 Uiso 1 1 calc R . .
C68 C 0.4830(11) 0.7590(6) 1.2974(5) 0.055(3) Uani 1 1 d . . .
H68A H 0.5005 0.7198 1.3413 0.065 Uiso 1 1 calc R . .
H68B H 0.3982 0.7648 1.2886 0.065 Uiso 1 1 calc R . .
C69 C 0.0130(8) 0.8361(4) 0.8997(4) 0.029(2) Uani 1 1 d . . .
H69 H 0.0166 0.7924 0.8906 0.035 Uiso 1 1 calc R . .
C70 C -0.0950(9) 0.9528(5) 0.8927(6) 0.048(3) Uani 1 1 d . . .
H70 H -0.1632 0.9871 0.8798 0.057 Uiso 1 1 calc R . .
C71 C 1.2933(9) 0.0973(6) 0.9038(6) 0.047(3) Uani 1 1 d . . .
H71A H 1.2993 0.1283 0.8555 0.057 Uiso 1 1 calc R . .
H71B H 1.2150 0.0822 0.9100 0.057 Uiso 1 1 calc R . .
C72 C 0.5064(12) 0.6766(7) 0.5327(6) 0.067(4) Uani 1 1 d . . .
H72 H 0.5095 0.7249 0.5059 0.080 Uiso 1 1 calc R . .
C73 C 0.5639(9) 0.6476(5) 0.5956(5) 0.044(3) Uani 1 1 d . . .
H73 H 0.6054 0.6765 0.6114 0.053 Uiso 1 1 calc R . .
C74 C 1.0021(9) 0.3690(6) 1.4161(5) 0.045(3) Uani 1 1 d . . .
H74 H 1.0333 0.3547 1.4611 0.054 Uiso 1 1 calc R . .
C75 C 0.4428(11) 0.6341(8) 0.5082(5) 0.066(4) Uani 1 1 d . . .
H75 H 0.4030 0.6542 0.4654 0.079 Uiso 1 1 calc R . .
C76 C 1.3882(11) -0.0110(6) 0.8672(7) 0.065(3) Uani 1 1 d . . .
H76A H 1.4031 0.0206 0.8202 0.078 Uiso 1 1 calc R . .
H76B H 1.3102 -0.0252 0.8672 0.078 Uiso 1 1 calc R . .
C77 C 0.3413(12) 0.7488(7) 0.6849(5) 0.069(4) Uani 1 1 d . . .
H77A H 0.3723 0.7076 0.6695 0.083 Uiso 1 1 calc R . .
H77B H 0.2572 0.7467 0.6949 0.083 Uiso 1 1 calc R . .
C78 C 0.5124(13) 0.8298(8) 1.3054(8) 0.085(5) Uani 1 1 d . . .
H78A H 0.5917 0.8202 1.3252 0.102 Uiso 1 1 calc R . .
H78B H 0.5143 0.8657 1.2590 0.102 Uiso 1 1 calc R . .
C79 C 1.4824(15) -0.0796(8) 0.8845(9) 0.098(5) Uani 1 1 d . . .
H79A H 1.5597 -0.0650 0.8861 0.117 Uiso 1 1 calc R . .
H79B H 1.4660 -0.1112 0.9313 0.117 Uiso 1 1 calc R . .
C80 C 1.4907(17) -0.1220(10) 0.8371(11) 0.125(7) Uani 1 1 d . . .
H80A H 1.4146 -0.1363 0.8341 0.188 Uiso 1 1 calc R . .
H80B H 1.5489 -0.1646 0.8544 0.188 Uiso 1 1 calc R . .
H80C H 1.5141 -0.0930 0.7913 0.188 Uiso 1 1 calc R . .
C82 C 0.443(2) 0.9409(12) 1.3463(12) 0.137(7) Uiso 1 1 d . . .
H82A H 0.5253 0.9403 1.3582 0.165 Uiso 1 1 calc R . .
H82B H 0.4299 0.9727 1.2983 0.165 Uiso 1 1 calc R . .
C87 C 0.3520(17) 0.8160(10) 0.6261(10) 0.118(6) Uiso 1 1 d . . .
H87A H 0.3139 0.8139 0.5851 0.141 Uiso 1 1 calc R . .
H87B H 0.4358 0.8184 0.6151 0.141 Uiso 1 1 calc R . .
C81 C 0.425(2) 0.8627(9) 1.3515(9) 0.124(7) Uani 1 1 d . . .
H81A H 0.4348 0.8315 1.4000 0.149 Uiso 1 1 calc R . .
H81B H 0.3441 0.8637 1.3376 0.149 Uiso 1 1 calc R . .
C84 C 0.383(2) 1.0494(13) 1.3920(13) 0.159(9) Uiso 1 1 d . . .
H84A H 0.3781 1.0820 1.3439 0.191 Uiso 1 1 calc R . .
H84B H 0.4629 1.0464 1.4092 0.191 Uiso 1 1 calc R . .
C83 C 0.360(2) 0.9713(13) 1.3946(12) 0.148(8) Uiso 1 1 d . . .
H83A H 0.3713 0.9383 1.4424 0.178 Uiso 1 1 calc R . .
H83B H 0.2786 0.9741 1.3813 0.178 Uiso 1 1 calc R . .
C88 C 0.296(2) 0.8860(13) 0.6413(12) 0.146(8) Uiso 1 1 d . . .
H88A H 0.2908 0.9266 0.5979 0.175 Uiso 1 1 calc R . .
H88B H 0.3477 0.8957 0.6729 0.175 Uiso 1 1 calc R . .
C95 C 0.174(2) 1.2448(15) 0.5944(14) 0.196(12) Uiso 1 1 d D . .
H95A H 0.2595 1.2399 0.5953 0.294 Uiso 1 1 calc R . .
H95B H 0.1408 1.2946 0.5877 0.294 Uiso 1 1 calc R . .
H95C H 0.1499 1.2306 0.5566 0.294 Uiso 1 1 calc R . .
C91 C 0.159(2) 0.9789(13) 0.7339(14) 0.175(10) Uiso 1 1 d D . .
H91A H 0.2454 0.9720 0.7289 0.210 Uiso 1 1 calc R . .
H91B H 0.1403 0.9486 0.7807 0.210 Uiso 1 1 calc R . .
C92 C 0.116(2) 1.0600(12) 0.7268(14) 0.180(10) Uiso 1 1 d D . .
H92A H 0.1381 1.0681 0.7691 0.216 Uiso 1 1 calc R . .
H92B H 0.0294 1.0681 0.7246 0.216 Uiso 1 1 calc R . .
C96 C 0.130(2) 1.1958(13) 0.6643(13) 0.178(10) Uiso 1 1 d D . .
H96A H 0.1675 1.2018 0.7035 0.213 Uiso 1 1 calc R . .
H96B H 0.0439 1.2075 0.6685 0.213 Uiso 1 1 calc R . .
C89 C 0.165(2) 0.8809(14) 0.6758(14) 0.169(10) Uiso 1 1 d D . .
H89A H 0.1160 0.8648 0.6476 0.203 Uiso 1 1 calc R . .
H89B H 0.1715 0.8450 0.7224 0.203 Uiso 1 1 calc R . .
C85 C 0.287(3) 1.0806(19) 1.4392(18) 0.218(13) Uiso 1 1 d . . .
H85A H 0.3008 1.0515 1.4880 0.262 Uiso 1 1 calc R . .
H85B H 0.2082 1.0752 1.4268 0.262 Uiso 1 1 calc R . .
C86 C 0.288(3) 1.162(2) 1.4313(19) 0.259(17) Uiso 1 1 d . . .
H86A H 0.3279 1.1854 1.3883 0.389 Uiso 1 1 calc R . .
H86B H 0.3299 1.1653 1.4702 0.389 Uiso 1 1 calc R . .
H86C H 0.2079 1.1866 1.4303 0.389 Uiso 1 1 calc R . .
C94 C 0.8245(6) 0.4055(4) 0.9421(4) 0.0201(17) Uani 1 1 d . . .
H94A H 0.8061 0.3697 0.9220 0.024 Uiso 1 1 calc R . .
H94B H 0.8071 0.3880 0.9919 0.024 Uiso 1 1 calc R . .
C90 C 0.106(2) 0.9535(14) 0.6810(15) 0.187(11) Uiso 1 1 d D . .
H90A H 0.1087 0.9901 0.6352 0.224 Uiso 1 1 calc R . .
H90B H 0.0224 0.9502 0.6928 0.224 Uiso 1 1 calc R . .
C93 C 0.163(3) 1.1181(13) 0.6627(16) 0.215(13) Uiso 1 1 d D . .
H93A H 0.2492 1.1070 0.6611 0.258 Uiso 1 1 calc R . .
H93B H 0.1317 1.1151 0.6201 0.258 Uiso 1 1 calc R . .
Cl2 Cl 0.9120(3) 0.6412(2) 0.23666(16) 0.0780(11) Uani 1 1 d . . .
Cl1 Cl 0.7716(3) 0.5813(2) 0.3598(2) 0.0960(14) Uani 1 1 d . . .
C100 C 0.9129(10) 0.5789(6) 0.3229(6) 0.055(3) Uani 1 1 d . . .
H10A H 0.9415 0.5301 0.3219 0.066 Uiso 1 1 calc R . .
H10B H 0.9671 0.5908 0.3517 0.066 Uiso 1 1 calc R . .

loop_
_atom_site_aniso_label
_atom_site_aniso_U_11
_atom_site_aniso_U_22
_atom_site_aniso_U_33
_atom_site_aniso_U_23
_atom_site_aniso_U_13
_atom_site_aniso_U_12
N1 0.025(3) 0.020(3) 0.012(3) -0.008(3) 0.007(3) 0.000(3)
N2 0.033(4) 0.026(4) 0.010(3) -0.004(3) 0.005(3) -0.007(3)
N3 0.029(4) 0.018(3) 0.014(3) -0.009(3) 0.005(3) -0.005(3)
C1 0.024(4) 0.014(4) 0.023(4) -0.006(3) 0.002(3) 0.001(3)
C2 0.020(4) 0.025(4) 0.018(4) -0.006(3) 0.003(3) -0.002(3)
C3 0.029(4) 0.012(4) 0.019(4) -0.006(3) 0.003(3) -0.001(3)
C4 0.028(4) 0.016(4) 0.012(4) -0.003(3) -0.003(3) 0.003(3)
C5 0.031(5) 0.028(5) 0.013(4) -0.004(3) 0.008(3) -0.009(4)
C6 0.029(4) 0.026(4) 0.015(4) -0.010(3) 0.008(3) -0.007(4)
C7 0.025(4) 0.020(4) 0.031(5) -0.014(4) 0.008(3) -0.008(3)
C8 0.032(4) 0.010(4) 0.012(4) 0.001(3) -0.002(3) -0.001(3)
C9 0.030(4) 0.012(4) 0.014(4) -0.008(3) 0.005(3) -0.014(3)
C10 0.028(4) 0.025(5) 0.021(4) -0.007(4) -0.001(3) -0.001(4)
C11 0.035(5) 0.029(5) 0.009(4) -0.008(3) 0.003(3) -0.004(4)
C12 0.023(4) 0.022(4) 0.018(4) -0.002(3) 0.006(3) 0.003(3)
C13 0.024(4) 0.013(4) 0.023(4) -0.004(3) 0.000(3) 0.004(3)
C14 0.027(4) 0.018(4) 0.019(4) -0.011(3) 0.009(3) -0.002(3)
C15 0.025(4) 0.015(4) 0.024(4) -0.005(3) 0.006(3) -0.001(3)
C16 0.025(4) 0.027(5) 0.013(4) -0.006(3) 0.002(3) 0.003(3)
C17 0.025(4) 0.015(4) 0.018(4) -0.005(3) -0.001(3) 0.001(3)
C18 0.023(4) 0.010(4) 0.017(4) -0.002(3) 0.001(3) 0.002(3)
C19 0.042(5) 0.012(4) 0.021(4) 0.003(3) 0.000(4) -0.001(4)
C20 0.024(4) 0.026(4) 0.013(4) -0.003(3) 0.004(3) -0.013(3)
C21 0.027(4) 0.008(4) 0.014(4) 0.004(3) -0.004(3) -0.002(3)
C22 0.030(5) 0.030(5) 0.020(4) -0.015(4) -0.002(3) 0.001(4)
C23 0.021(4) 0.020(4) 0.010(4) -0.003(3) 0.006(3) -0.002(3)
C24 0.028(4) 0.028(5) 0.014(4) -0.010(3) 0.011(3) -0.009(4)
C25 0.027(4) 0.005(3) 0.009(3) 0.000(3) -0.002(3) -0.003(3)
C26 0.024(4) 0.030(5) 0.027(4) -0.016(4) -0.001(3) 0.002(4)
C27 0.028(5) 0.044(5) 0.018(4) -0.013(4) 0.000(3) -0.005(4)
C28 0.028(4) 0.025(4) 0.008(3) -0.005(3) 0.007(3) -0.006(3)
C29 0.037(5) 0.016(4) 0.009(4) -0.003(3) -0.004(3) -0.002(4)
C30 0.020(4) 0.016(4) 0.014(4) -0.004(3) -0.001(3) -0.002(3)
C31 0.032(5) 0.040(5) 0.016(4) -0.009(4) 0.010(3) 0.008(4)
C32 0.030(5) 0.020(4) 0.023(4) -0.006(3) -0.006(3) 0.000(4)
C33 0.027(4) 0.019(4) 0.014(4) -0.011(3) 0.010(3) -0.009(3)
C34 0.033(5) 0.062(7) 0.011(4) -0.016(4) 0.003(3) 0.001(5)
C35 0.046(5) 0.022(5) 0.023(5) -0.008(4) -0.003(4) 0.005(4)
C36 0.040(5) 0.027(5) 0.019(4) -0.011(4) 0.006(4) -0.001(4)
C37 0.023(4) 0.025(4) 0.020(4) -0.007(3) 0.004(3) -0.006(3)
C38 0.034(5) 0.030(5) 0.027(5) -0.014(4) 0.002(4) -0.003(4)
C39 0.031(5) 0.037(5) 0.011(4) -0.005(4) 0.004(3) -0.006(4)
C40 0.039(5) 0.023(5) 0.020(4) -0.005(4) -0.003(4) -0.004(4)
C41 0.021(4) 0.046(6) 0.010(4) -0.013(4) 0.001(3) -0.005(4)
C42 0.031(5) 0.019(4) 0.024(4) -0.007(3) -0.002(3) 0.006(4)
C43 0.046(5) 0.017(4) 0.031(5) -0.013(4) -0.002(4) 0.002(4)
C44 0.029(4) 0.024(5) 0.019(4) -0.005(3) -0.005(3) 0.006(4)
C45 0.023(4) 0.042(5) 0.028(5) -0.012(4) 0.004(4) -0.008(4)
C46 0.039(5) 0.035(5) 0.039(5) -0.020(4) 0.004(4) -0.003(4)
C47 0.033(5) 0.042(6) 0.045(6) -0.018(5) 0.013(4) -0.008(4)
C48 0.052(6) 0.048(6) 0.017(4) -0.006(4) 0.004(4) -0.007(5)
C49 0.034(5) 0.059(7) 0.029(5) -0.021(5) -0.015(4) -0.007(5)
C50 0.034(5) 0.042(6) 0.047(6) -0.026(5) 0.007(4) -0.002(4)
C51 0.038(5) 0.046(6) 0.039(6) -0.028(5) -0.007(4) 0.009(5)
C52 0.079(8) 0.010(5) 0.052(6) -0.005(4) -0.008(6) 0.005(5)
C53 0.030(5) 0.076(8) 0.031(5) -0.021(6) -0.001(4) -0.007(5)
C54 0.032(5) 0.032(5) 0.043(5) -0.025(4) -0.006(4) 0.006(4)
C55 0.059(7) 0.033(5) 0.048(6) -0.026(5) -0.020(5) 0.003(5)
C56 0.060(7) 0.042(6) 0.029(5) -0.016(5) 0.001(5) 0.018(5)
C57 0.040(5) 0.028(5) 0.047(6) 0.003(4) -0.017(5) 0.006(4)
C58 0.043(5) 0.039(6) 0.022(5) -0.004(4) -0.003(4) 0.004(4)
C59 0.039(5) 0.029(5) 0.028(5) -0.014(4) 0.007(4) -0.007(4)
C60 0.065(6) 0.006(4) 0.031(5) 0.000(4) -0.002(4) 0.015(4)
C61 0.033(5) 0.026(5) 0.038(5) -0.006(4) -0.003(4) 0.004(4)
C62 0.036(5) 0.033(6) 0.052(6) -0.017(5) -0.012(5) 0.015(4)
C63 0.038(5) 0.036(5) 0.021(4) -0.001(4) 0.002(4) -0.004(4)
C64 0.043(6) 0.035(6) 0.037(5) -0.002(4) -0.004(4) 0.006(5)
C65 0.051(6) 0.041(6) 0.025(5) -0.009(4) 0.013(4) -0.003(5)
C66 0.054(7) 0.041(6) 0.080(8) -0.031(6) 0.014(6) -0.003(5)
C67 0.038(5) 0.032(5) 0.028(5) -0.008(4) -0.002(4) 0.001(4)
C68 0.090(8) 0.050(7) 0.035(6) -0.029(5) 0.020(5) -0.017(6)
C69 0.040(5) 0.013(4) 0.027(4) 0.000(3) -0.009(4) 0.004(4)
C70 0.055(6) 0.013(5) 0.063(7) -0.005(5) -0.020(5) 0.022(4)
C71 0.045(6) 0.042(6) 0.053(6) -0.014(5) 0.006(5) -0.006(5)
C72 0.078(9) 0.055(8) 0.040(7) 0.010(6) 0.004(6) 0.016(7)
C73 0.058(6) 0.036(6) 0.028(5) -0.004(4) 0.000(5) 0.012(5)
C74 0.056(7) 0.061(7) 0.016(5) -0.012(5) -0.006(4) -0.003(5)
C75 0.063(8) 0.101(11) 0.015(5) -0.001(6) -0.010(5) 0.007(7)
C76 0.076(8) 0.047(7) 0.077(8) -0.030(6) 0.032(7) -0.008(6)
C77 0.092(9) 0.080(9) 0.020(5) -0.010(5) -0.014(5) 0.029(7)
C78 0.103(11) 0.095(11) 0.096(10) -0.080(9) 0.033(8) -0.036(9)
C79 0.124(13) 0.057(9) 0.114(13) -0.042(9) 0.028(10) 0.002(9)
C80 0.117(14) 0.099(14) 0.165(19) -0.059(14) 0.045(13) -0.011(11)
C81 0.22(2) 0.081(11) 0.108(13) -0.078(11) 0.042(13) -0.032(12)
C94 0.023(4) 0.020(4) 0.014(4) -0.002(3) -0.003(3) -0.003(3)
Cl2 0.0534(18) 0.124(3) 0.0508(18) -0.0244(19) -0.0128(14) 0.0000(18)
Cl1 0.074(2) 0.081(3) 0.096(3) 0.012(2) 0.016(2) 0.0025(19)
C100 0.058(7) 0.042(6) 0.070(8) -0.029(6) -0.021(6) 0.009(5)

loop_
_atom_type_symbol
_atom_type_description
_atom_type_scat_dispersion_real
_atom_type_scat_dispersion_imag
_atom_type_scat_source
C C 0.0033 0.0016 'International Tables Vol C Tables 4.2.6.8 and 6.1.1.4'
H H 0.0000 0.0000 'International Tables Vol C Tables 4.2.6.8 and 6.1.1.4'
N N 0.0061 0.0033 'International Tables Vol C Tables 4.2.6.8 and 6.1.1.4'
Cl Cl 0.1484 0.1585 'International Tables Vol C Tables 4.2.6.8 and 6.1.1.4'

loop_
_geom_angle_atom_site_label_1
_geom_angle_atom_site_label_2
_geom_angle_atom_site_label_3
_geom_angle
_geom_angle_site_symmetry_1
_geom_angle_site_symmetry_3
_geom_angle_publ_flag
C3 N1 C30 108.9(6) . . ?
C3 N1 C23 120.0(6) . . ?
C30 N1 C23 130.4(6) . . ?
C1 N2 C21 109.9(6) . . ?
C1 N2 C26 120.1(6) . . ?
C21 N2 C26 129.8(6) . . ?
C20 N3 C33 108.1(6) . . ?
C20 N3 C94 120.1(6) . . ?
C33 N3 C94 130.2(6) . . ?
N2 C1 C29 127.6(7) . . ?
N2 C1 C4 109.0(6) . . ?
C29 C1 C4 123.4(7) . . ?
C14 C2 C5 118.9(7) . . ?
C14 C2 C22 118.7(7) . . ?
C5 C2 C22 122.3(7) . . ?
N1 C3 C6 128.1(7) . . ?
N1 C3 C9 110.1(6) . . ?
C6 C3 C9 121.8(7) . . ?
C1 C4 C10 115.7(7) . . ?
C1 C4 C24 105.8(6) . . ?
C10 C4 C24 138.4(7) . . ?
C6 C5 C2 120.5(7) . . ?
C6 C5 C32 118.4(7) . . ?
C2 C5 C32 121.1(7) . . ?
C5 C6 C3 119.8(7) . . ?
C10 C7 C13 121.4(7) . . ?
C10 C7 C42 115.1(7) . . ?
C13 C7 C42 123.5(7) . . ?
C15 C8 C20 114.9(7) . . ?
C15 C8 C25 138.4(7) . . ?
C20 C8 C25 106.7(6) . . ?
C14 C9 C3 116.7(7) . . ?
C14 C9 C17 138.4(7) . . ?
C3 C9 C17 104.8(6) . . ?
C7 C10 C4 121.3(7) . . ?
C12 C11 C15 118.6(7) . . ?
C12 C11 C31 125.2(7) . . ?
C15 C11 C31 116.2(7) . . ?
C16 C12 C11 119.7(7) . . ?
C16 C12 C41 117.5(7) . . ?
C11 C12 C41 122.8(7) . . ?
C29 C13 C7 117.5(7) . . ?
C29 C13 C19 117.9(7) . . ?
C7 C13 C19 124.6(7) . . ?
C2 C14 C9 122.1(7) . . ?
C8 C15 C11 122.6(7) . . ?
C20 C16 C12 119.7(7) . . ?
C30 C17 C33 117.0(6) . . ?
C30 C17 C9 107.0(6) . . ?
C33 C17 C9 136.0(7) . . ?
C23 C18 C36 112.7(6) . . ?
C69 C19 C67 116.8(8) . . ?
C69 C19 C13 120.5(7) . . ?
C67 C19 C13 122.6(8) . . ?
C16 C20 N3 126.3(7) . . ?
C16 C20 C8 124.2(7) . . ?
N3 C20 C8 109.5(6) . . ?
N2 C21 C24 108.0(6) . . ?
N2 C21 C25 129.3(7) . . ?
C24 C21 C25 122.7(7) . . ?
C59 C22 C63 117.9(8) . . ?
C59 C22 C2 122.3(8) . . ?
C63 C22 C2 119.8(7) . . ?
N1 C23 C18 113.3(6) . . ?
C21 C24 C30 118.4(7) . . ?
C21 C24 C4 107.1(7) . . ?
C30 C24 C4 134.5(7) . . ?
C33 C25 C21 116.9(6) . . ?
C33 C25 C8 106.6(6) . . ?
C21 C25 C8 136.5(6) . . ?
N2 C26 C60 113.2(7) . . ?
C48 C27 C32 120.5(8) . . ?
C40 C28 C94 110.7(6) . . ?
C1 C29 C13 120.3(7) . . ?
N1 C30 C17 109.0(6) . . ?
N1 C30 C24 129.6(6) . . ?
C17 C30 C24 121.4(6) . . ?
C73 C31 C58 118.2(8) . . ?
C73 C31 C11 121.0(9) . . ?
C58 C31 C11 120.8(8) . . ?
C27 C32 C38 118.5(7) . . ?
C27 C32 C5 119.5(7) . . ?
C38 C32 C5 121.9(7) . . ?
N3 C33 C25 108.9(6) . . ?
N3 C33 C17 127.8(7) . . ?
C25 C33 C17 123.3(6) . . ?
C51 C34 C44 121.1(8) . . ?
C39 C35 C51 119.2(8) . . ?
C43 C36 C18 113.3(7) . . ?
C40 C37 C45 114.2(7) . . ?
C49 C38 C32 120.2(8) . . ?
C35 C39 C41 122.9(7) . . ?
C37 C40 C28 115.6(7) . . ?
C39 C41 C44 117.6(7) . . ?
C39 C41 C12 120.4(7) . . ?
C44 C41 C12 122.0(8) . . ?
C54 C42 C46 118.6(8) . . ?
C54 C42 C7 121.0(7) . . ?
C46 C42 C7 120.4(8) . . ?
C36 C43 C68 114.3(8) . . ?
C34 C44 C41 119.3(8) . . ?
C61 C45 C37 114.3(7) . . ?
C65 C46 C42 121.4(9) . . ?
C71 C47 C61 116.4(8) . . ?
C74 C48 C27 120.0(8) . . ?
C38 C49 C74 120.5(9) . . ?
C62 C50 C59 120.6(9) . . ?
C35 C51 C34 120.0(8) . . ?
C67 C52 C70 120.0(9) . . ?
C58 C53 C75 119.3(10) . . ?
C42 C54 C55 119.9(9) . . ?
C56 C55 C54 120.4(9) . . ?
C65 C56 C55 120.0(9) . . ?
C70 C57 C69 121.1(9) . . ?
C53 C58 C31 121.4(9) . . ?
C22 C59 C50 121.4(8) . . ?
C26 C60 C77 109.9(9) . . ?
C45 C61 C47 116.3(8) . . ?
C50 C62 C64 119.2(8) . . ?
C64 C63 C22 121.0(8) . . ?
C63 C64 C62 119.8(9) . . ?
C56 C65 C46 119.6(9) . . ?
C76 C66 C71 116.8(10) . . ?
C52 C67 C19 121.6(9) . . ?
C43 C68 C78 114.2(9) . . ?
C57 C69 C19 120.7(8) . . ?
C57 C70 C52 119.7(8) . . ?
C47 C71 C66 114.0(9) . . ?
C73 C72 C75 120.4(11) . . ?
C72 C73 C31 121.1(11) . . ?
C48 C74 C49 120.2(8) . . ?
C53 C75 C72 119.7(10) . . ?
C66 C76 C79 114.1(12) . . ?
C87 C77 C60 117.2(13) . . ?
C81 C78 C68 115.0(12) . . ?
C80 C79 C76 116.8(15) . . ?
C83 C82 C81 112.5(18) . . ?
C77 C87 C88 113.5(16) . . ?
C78 C81 C82 113.0(16) . . ?
C83 C84 C85 110(2) . . ?
C82 C83 C84 112(2) . . ?
C87 C88 C89 113.0(19) . . ?
C90 C91 C92 114(2) . . ?
C91 C92 C93 117(2) . . ?
C93 C96 C95 106(2) . . ?
C90 C89 C88 112(2) . . ?
C84 C85 C86 114(3) . . ?
N3 C94 C28 114.6(6) . . ?
C91 C90 C89 115(2) . . ?
C96 C93 C92 114(3) . . ?
Cl1 C100 Cl2 111.2(6) . . ?

loop_
_geom_bond_atom_site_label_1
_geom_bond_atom_site_label_2
_geom_bond_distance
_geom_bond_site_symmetry_2
_geom_bond_publ_flag
N1 C3 1.369(10) . ?
N1 C30 1.377(9) . ?
N1 C23 1.466(9) . ?
N2 C1 1.384(10) . ?
N2 C21 1.388(10) . ?
N2 C26 1.466(10) . ?
N3 C20 1.390(9) . ?
N3 C33 1.403(9) . ?
N3 C94 1.453(9) . ?
C1 C29 1.386(11) . ?
C1 C4 1.406(11) . ?
C2 C14 1.398(11) . ?
C2 C5 1.429(11) . ?
C2 C22 1.480(11) . ?
C3 C6 1.409(11) . ?
C3 C9 1.425(10) . ?
C4 C10 1.414(11) . ?
C4 C24 1.470(11) . ?
C5 C6 1.362(11) . ?
C5 C32 1.503(11) . ?
C7 C10 1.388(11) . ?
C7 C13 1.421(11) . ?
C7 C42 1.509(11) . ?
C8 C15 1.396(11) . ?
C8 C20 1.406(11) . ?
C8 C25 1.452(10) . ?
C9 C14 1.401(11) . ?
C9 C17 1.455(10) . ?
C11 C12 1.406(11) . ?
C11 C15 1.429(11) . ?
C11 C31 1.492(11) . ?
C12 C16 1.382(11) . ?
C12 C41 1.511(11) . ?
C13 C29 1.394(11) . ?
C13 C19 1.476(11) . ?
C16 C20 1.380(11) . ?
C17 C30 1.415(10) . ?
C17 C33 1.430(10) . ?
C18 C23 1.518(10) . ?
C18 C36 1.533(10) . ?
C19 C69 1.397(12) . ?
C19 C67 1.408(12) . ?
C21 C24 1.406(10) . ?
C21 C25 1.409(10) . ?
C22 C59 1.362(11) . ?
C22 C63 1.414(12) . ?
C24 C30 1.427(11) . ?
C25 C33 1.411(10) . ?
C26 C60 1.498(12) . ?
C27 C48 1.389(12) . ?
C27 C32 1.394(11) . ?
C28 C40 1.516(11) . ?
C28 C94 1.515(10) . ?
C31 C73 1.372(13) . ?
C31 C58 1.408(13) . ?
C32 C38 1.403(12) . ?
C34 C51 1.382(13) . ?
C34 C44 1.398(11) . ?
C35 C39 1.372(11) . ?
C35 C51 1.381(13) . ?
C36 C43 1.503(12) . ?
C37 C40 1.512(11) . ?
C37 C45 1.521(11) . ?
C38 C49 1.366(12) . ?
C39 C41 1.391(12) . ?
C41 C44 1.413(11) . ?
C42 C54 1.373(12) . ?
C42 C46 1.408(12) . ?
C43 C68 1.514(12) . ?
C45 C61 1.492(12) . ?
C46 C65 1.377(12) . ?
C47 C71 1.494(14) . ?
C47 C61 1.517(12) . ?
C48 C74 1.364(14) . ?
C49 C74 1.389(13) . ?
C50 C62 1.379(14) . ?
C50 C59 1.394(12) . ?
C52 C67 1.372(13) . ?
C52 C70 1.379(15) . ?
C53 C58 1.372(13) . ?
C53 C75 1.380(17) . ?
C54 C55 1.399(13) . ?
C55 C56 1.389(15) . ?
C56 C65 1.369(15) . ?
C57 C70 1.359(14) . ?
C57 C69 1.385(12) . ?
C60 C77 1.516(14) . ?
C62 C64 1.389(14) . ?
C63 C64 1.388(12) . ?
C66 C76 1.478(15) . ?
C66 C71 1.508(14) . ?
C68 C78 1.539(16) . ?
C72 C73 1.363(15) . ?
C72 C75 1.399(18) . ?
C76 C79 1.538(17) . ?
C77 C87 1.47(2) . ?
C78 C81 1.538(19) . ?
C79 C80 1.45(2) . ?
C82 C83 1.52(3) . ?
C82 C81 1.55(2) . ?
C87 C88 1.54(3) . ?
C84 C83 1.58(3) . ?
C84 C85 1.60(3) . ?
C88 C89 1.61(3) . ?
C95 C96 1.535(17) . ?
C91 C90 1.506(16) . ?
C91 C92 1.555(17) . ?
C92 C93 1.553(17) . ?
C96 C93 1.524(17) . ?
C89 C90 1.514(17) . ?
C85 C86 1.56(4) . ?
Cl2 C100 1.768(12) . ?
Cl1 C100 1.734(12) . ?

loop_
_cod_related_entry_id
_cod_related_entry_database
_cod_related_entry_code
1 ChemSpider 30659141
